data_7159951
loop_
_publ_author_name
'Takatsuki, Masaharu'
'Aoyama, Hiroshi'
'Arisawa, Mitsuhiro'
'Sako, Makoto'

_publ_section_title
;
 Br&#xf8;nsted acid-catalyzed synthesis of spirocyclobutanes <i>via</i>
 heteroannulation of vinyloxyphenylbicyclobutanes with water.
;
_journal_issue 23
_journal_name_full 'Organic &amp; biomolecular chemistry'
_journal_page_first 4727
_journal_page_last 4731
_journal_paper_doi 10.1039/d4ob00451e
_journal_volume 22
_journal_year 2024
_chemical_formula_moiety 'C18 H20 O3 S Si'
_chemical_formula_sum 'C18 H20 O3 S Si'
_chemical_formula_weight 344.50
_space_group_crystal_system monoclinic
_space_group_IT_number 14
_space_group_name_Hall '-P 2yn'
_space_group_name_H-M_alt 'P 1 21/n 1'
_atom_sites_solution_hydrogens geom
_atom_sites_solution_primary direct
_atom_sites_solution_secondary difmap
_audit_update_record
;
2024-01-09 deposited with the CCDC.	2024-05-13 downloaded from the CCDC.
;
_cell_angle_alpha 90.0000
_cell_angle_beta 90.719(6)
_cell_angle_gamma 90.0000
_cell_formula_units_Z 4
_cell_length_a 13.1061(7)
_cell_length_b 8.2101(4)
_cell_length_c 16.7736(9)
_cell_measurement_reflns_used 9544
_cell_measurement_temperature 143
_cell_measurement_theta_max 68.23
_cell_measurement_theta_min 3.37
_cell_volume 1804.74(16)
_computing_cell_refinement 'RAPID AUTO'
_computing_data_collection 'RAPID AUTO (Rigaku, ????)'
_computing_data_reduction 'RAPID AUTO'
_computing_molecular_graphics 'CrystalStructure 4.2.5'
_computing_publication_material 'CrystalStructure 4.2.5 (Rigaku, 2017)'
_computing_structure_refinement 'SHELXL Version 2018/3 (Sheldrick, 2008)'
_computing_structure_solution 'SIR92 (Altomare, et al., 1994)'
_diffrn_ambient_temperature 143
_diffrn_detector_area_resol_mean 10.000
_diffrn_measured_fraction_theta_full 0.987
_diffrn_measured_fraction_theta_max 0.985
_diffrn_measurement_device_type 'Rigaku R-AXIS RAPID'
_diffrn_measurement_method \w
_diffrn_radiation_type 'Cu K\a'
_diffrn_radiation_wavelength 1.54187
_diffrn_reflns_av_R_equivalents 0.0854
_diffrn_reflns_Laue_measured_fraction_full 0.987
_diffrn_reflns_Laue_measured_fraction_max 0.985
_diffrn_reflns_limit_h_max 14
_diffrn_reflns_limit_h_min -15
_diffrn_reflns_limit_k_max 9
_diffrn_reflns_limit_k_min -9
_diffrn_reflns_limit_l_max 20
_diffrn_reflns_limit_l_min -20
_diffrn_reflns_number 12077
_diffrn_reflns_point_group_measured_fraction_full 0.987
_diffrn_reflns_point_group_measured_fraction_max 0.985
_diffrn_reflns_theta_full 67.687
_diffrn_reflns_theta_max 68.234
_diffrn_reflns_theta_min 4.255
_diffrn_standards_number 0
_exptl_absorpt_coefficient_mu 2.324
_exptl_absorpt_correction_T_max 0.793
_exptl_absorpt_correction_T_min 0.492
_exptl_absorpt_correction_type multi-scan
_exptl_absorpt_process_details 'ABSCOR (Rigaku, 1995)'
_exptl_crystal_colour colorless
_exptl_crystal_density_diffrn 1.268
_exptl_crystal_density_method 'not measured'
_exptl_crystal_description platelet
_exptl_crystal_F_000 728.00
_exptl_crystal_size_max 0.600
_exptl_crystal_size_mid 0.300
_exptl_crystal_size_min 0.100
_refine_diff_density_max 0.25
_refine_diff_density_min -0.33
_refine_ls_extinction_method none
_refine_ls_goodness_of_fit_ref 1.044
_refine_ls_hydrogen_treatment constr
_refine_ls_number_parameters 208
_refine_ls_number_reflns 3259
_refine_ls_number_restraints 0
_refine_ls_R_factor_all 0.0554
_refine_ls_R_factor_gt 0.0485
_refine_ls_shift/su_max 0.001
_refine_ls_structure_factor_coef Fsqd
_refine_ls_weighting_details 'w = 1/[\s^2^(Fo^2^)+(0.0495P)^2^+1.1650P] where P=(Fo^2^+2Fc^2^)/3'
_refine_ls_weighting_scheme calc
_refine_ls_wR_factor_gt 0.1192
_refine_ls_wR_factor_ref 0.1295
_reflns_Friedel_coverage 0.000
_reflns_number_gt 2831
_reflns_number_total 3259
_reflns_threshold_expression F^2^>2.0\s(F^2^)
_cod_data_source_file d4ob00451e2.cif
_cod_data_source_block 4
_cod_depositor_comments 'Adding full bibliography for 7159951.cif.'
_cod_original_cell_volume 1804.73(16)
_cod_database_code 7159951

loop_
_space_group_symop_id
_space_group_symop_operation_xyz
1 +X,+Y,+Z
2 1/2-X,1/2+Y,1/2-Z
3 -X,-Y,-Z
4 -1/2+X,-1/2-Y,-1/2+Z

loop_
_atom_site_label
_atom_site_type_symbol
_atom_site_fract_x
_atom_site_fract_y
_atom_site_fract_z
_atom_site_U_iso_or_equiv
_atom_site_adp_type
_atom_site_occupancy
_atom_site_site_symmetry_order
_atom_site_calc_flag
_atom_site_refinement_flags_posn
_atom_site_refinement_flags_adp
_atom_site_refinement_flags_occupancy
_atom_site_disorder_assembly
_atom_site_disorder_group
S1 S 1.12202(5) 0.10106(7) 0.31989(3) 0.02872(18) Uani 1 1 d . . . . .
Si1 Si 0.88572(5) 0.21661(8) 0.00380(4) 0.0287(2) Uani 1 1 d . . . . .
O1 O 0.96601(13) 0.1524(2) 0.07491(9) 0.0341(4) Uani 1 1 d . . . . .
O2 O 1.07527(16) 0.2249(2) 0.36814(10) 0.0425(5) Uani 1 1 d . . . . .
O3 O 1.23157(14) 0.1009(2) 0.31332(11) 0.0450(5) Uani 1 1 d . . . . .
C1 C 0.9563(2) 0.2761(3) -0.08573(15) 0.0380(6) Uani 1 1 d . . . . .
H1A H 0.908115 0.313594 -0.126952 0.046 Uiso 1 1 calc R U . . .
H1B H 1.003884 0.364309 -0.072273 0.046 Uiso 1 1 calc R U . . .
H1C H 0.994461 0.182249 -0.105646 0.046 Uiso 1 1 calc R U . . .
C2 C 0.7906(2) 0.0569(3) -0.01880(17) 0.0409(6) Uani 1 1 d . . . . .
H2A H 0.743691 0.095479 -0.060642 0.049 Uiso 1 1 calc R U . . .
H2B H 0.825543 -0.041542 -0.037143 0.049 Uiso 1 1 calc R U . . .
H2C H 0.752095 0.031801 0.029375 0.049 Uiso 1 1 calc R U . . .
C3 C 0.83653(18) 0.3874(3) 0.06547(15) 0.0310(6) Uani 1 1 d . . . . .
C4 C 0.7698(2) 0.5177(3) 0.05168(17) 0.0400(6) Uani 1 1 d . . . . .
H4 H 0.737225 0.529257 0.001089 0.048 Uiso 1 1 calc R U . . .
C5 C 0.7510(2) 0.6301(3) 0.11147(19) 0.0461(7) Uani 1 1 d . . . . .
H5 H 0.706047 0.718716 0.101424 0.055 Uiso 1 1 calc R U . . .
C6 C 0.7972(2) 0.6140(3) 0.18550(18) 0.0441(7) Uani 1 1 d . . . . .
H6 H 0.783024 0.690648 0.226322 0.053 Uiso 1 1 calc R U . . .
C7 C 0.8641(2) 0.4867(3) 0.20055(15) 0.0381(6) Uani 1 1 d . . . . .
H7 H 0.895861 0.475974 0.251487 0.046 Uiso 1 1 calc R U . . .
C8 C 0.88438(18) 0.3746(3) 0.14047(15) 0.0309(6) Uani 1 1 d . . . . .
C9 C 0.96031(19) 0.2379(3) 0.14913(14) 0.0290(5) Uani 1 1 d . . . . .
C10 C 1.06986(18) 0.2759(3) 0.17948(14) 0.0298(5) Uani 1 1 d . . . . .
H10A H 1.074387 0.370993 0.215639 0.036 Uiso 1 1 calc R U . . .
H10B H 1.121117 0.282732 0.136760 0.036 Uiso 1 1 calc R U . . .
C11 C 0.95033(19) 0.1128(3) 0.21767(14) 0.0322(6) Uani 1 1 d . . . . .
H11A H 0.917185 0.156588 0.265857 0.039 Uiso 1 1 calc R U . . .
H11B H 0.919317 0.007953 0.201133 0.039 Uiso 1 1 calc R U . . .
C12 C 1.06765(18) 0.1094(3) 0.22303(13) 0.0269(5) Uani 1 1 d . . . . .
H12 H 1.095885 0.021326 0.188548 0.032 Uiso 1 1 calc R U . . .
C13 C 1.08114(18) -0.0909(3) 0.35398(13) 0.0255(5) Uani 1 1 d . . . . .
C14 C 1.13064(19) -0.2292(3) 0.32697(14) 0.0311(6) Uani 1 1 d . . . . .
H14 H 1.187070 -0.219994 0.292253 0.037 Uiso 1 1 calc R U . . .
C15 C 0.9991(2) -0.1011(3) 0.40519(15) 0.0349(6) Uani 1 1 d . . . . .
H15 H 0.966125 -0.005425 0.423611 0.042 Uiso 1 1 calc R U . . .
C16 C 1.0972(2) -0.3790(3) 0.35093(15) 0.0373(6) Uani 1 1 d . . . . .
H16 H 1.130103 -0.474719 0.332475 0.045 Uiso 1 1 calc R U . . .
C17 C 0.9666(2) -0.2532(3) 0.42878(16) 0.0465(7) Uani 1 1 d . . . . .
H17 H 0.910251 -0.262814 0.463575 0.056 Uiso 1 1 calc R U . . .
C18 C 1.0152(2) -0.3912(3) 0.40221(16) 0.0435(7) Uani 1 1 d . . . . .
H18 H 0.992549 -0.495453 0.419063 0.052 Uiso 1 1 calc R U . . .

loop_
_atom_site_aniso_label
_atom_site_aniso_U_11
_atom_site_aniso_U_22
_atom_site_aniso_U_33
_atom_site_aniso_U_23
_atom_site_aniso_U_13
_atom_site_aniso_U_12
S1 0.0351(4) 0.0259(3) 0.0251(3) 0.0033(2) -0.0031(2) -0.0066(2)
Si1 0.0271(4) 0.0282(4) 0.0308(4) 0.0024(3) -0.0039(3) -0.0011(3)
O1 0.0371(10) 0.0349(9) 0.0302(9) -0.0011(7) -0.0041(7) 0.0085(8)
O2 0.0736(15) 0.0219(9) 0.0319(10) -0.0032(7) 0.0007(9) -0.0024(9)
O3 0.0265(10) 0.0607(13) 0.0475(11) 0.0159(9) -0.0084(8) -0.0156(9)
C1 0.0411(16) 0.0379(15) 0.0349(14) 0.0025(11) -0.0023(11) -0.0023(12)
C2 0.0338(16) 0.0371(15) 0.0517(16) -0.0022(13) -0.0042(12) -0.0038(12)
C3 0.0258(13) 0.0283(13) 0.0390(13) 0.0037(10) 0.0020(10) -0.0033(10)
C4 0.0337(15) 0.0349(14) 0.0514(16) 0.0064(13) -0.0008(12) -0.0005(12)
C5 0.0330(16) 0.0346(15) 0.071(2) 0.0016(14) 0.0093(14) 0.0063(12)
C6 0.0402(17) 0.0370(15) 0.0555(18) -0.0070(13) 0.0169(14) -0.0002(12)
C7 0.0361(15) 0.0412(15) 0.0371(14) -0.0032(12) 0.0088(11) -0.0035(12)
C8 0.0253(13) 0.0313(13) 0.0363(13) 0.0029(11) 0.0029(10) -0.0041(10)
C9 0.0283(13) 0.0307(13) 0.0279(12) 0.0007(10) 0.0003(10) -0.0029(10)
C10 0.0283(13) 0.0324(13) 0.0288(12) 0.0050(10) -0.0004(10) -0.0043(10)
C11 0.0273(13) 0.0344(14) 0.0349(13) 0.0064(11) 0.0005(10) -0.0056(10)
C12 0.0301(13) 0.0313(13) 0.0193(10) 0.0032(9) 0.0005(9) -0.0013(10)
C13 0.0298(13) 0.0223(11) 0.0243(11) 0.0025(9) -0.0031(9) 0.0001(10)
C14 0.0325(14) 0.0313(13) 0.0296(12) -0.0024(10) -0.0008(10) 0.0075(11)
C15 0.0449(16) 0.0269(13) 0.0331(13) 0.0000(10) 0.0114(11) 0.0018(11)
C16 0.0498(18) 0.0257(13) 0.0362(14) -0.0027(11) -0.0081(12) 0.0100(12)
C17 0.059(2) 0.0431(16) 0.0382(15) 0.0043(13) 0.0173(14) -0.0095(14)
C18 0.068(2) 0.0262(14) 0.0364(14) 0.0082(11) -0.0052(13) -0.0075(13)

loop_
_atom_type_symbol
_atom_type_description
_atom_type_scat_dispersion_real
_atom_type_scat_dispersion_imag
_atom_type_scat_source
C C 0.0181 0.0091
;
International Tables for Crystallography
(Vol. C, Tables 4.2.6.8 and 6.1.1.4)
;
H H 0.0000 0.0000
;
International Tables for Crystallography
(Vol. C, Table 6.1.1.4)
;
O O 0.0492 0.0322
;
International Tables for Crystallography
(Vol. C, Tables 4.2.6.8 and 6.1.1.4)
;
S S 0.3331 0.5567
;
International Tables for Crystallography
(Vol. C, Tables 4.2.6.8 and 6.1.1.4)
;
Si Si 0.2541 0.3302
;
International Tables for Crystallography
(Vol. C, Tables 4.2.6.8 and 6.1.1.4)
;

loop_
_geom_angle_atom_site_label_1
_geom_angle_atom_site_label_2
_geom_angle_atom_site_label_3
_geom_angle
_geom_angle_site_symmetry_1
_geom_angle_site_symmetry_3
_geom_angle_publ_flag
O3 S1 O2 118.33(12) . . ?
O3 S1 C13 109.34(11) . . ?
O2 S1 C13 108.41(11) . . ?
O3 S1 C12 108.68(11) . . ?
O2 S1 C12 108.63(11) . . ?
C13 S1 C12 102.26(11) . . ?
O1 Si1 C1 110.43(11) . . ?
O1 Si1 C2 109.93(11) . . ?
C1 Si1 C2 111.49(13) . . ?
O1 Si1 C3 93.48(10) . . ?
C1 Si1 C3 115.75(11) . . ?
C2 Si1 C3 114.30(12) . . ?
C9 O1 Si1 115.31(14) . . ?
Si1 C1 H1A 109.5 . . ?
Si1 C1 H1B 109.5 . . ?
H1A C1 H1B 109.5 . . ?
Si1 C1 H1C 109.5 . . ?
H1A C1 H1C 109.5 . . ?
H1B C1 H1C 109.5 . . ?
Si1 C2 H2A 109.5 . . ?
Si1 C2 H2B 109.5 . . ?
H2A C2 H2B 109.5 . . ?
Si1 C2 H2C 109.5 . . ?
H2A C2 H2C 109.5 . . ?
H2B C2 H2C 109.5 . . ?
C4 C3 C8 118.5(2) . . ?
C4 C3 Si1 134.7(2) . . ?
C8 C3 Si1 106.73(17) . . ?
C5 C4 C3 120.4(3) . . ?
C5 C4 H4 119.8 . . ?
C3 C4 H4 119.8 . . ?
C6 C5 C4 120.4(3) . . ?
C6 C5 H5 119.8 . . ?
C4 C5 H5 119.8 . . ?
C5 C6 C7 120.4(3) . . ?
C5 C6 H6 119.8 . . ?
C7 C6 H6 119.8 . . ?
C6 C7 C8 119.5(3) . . ?
C6 C7 H7 120.2 . . ?
C8 C7 H7 120.2 . . ?
C7 C8 C3 120.8(2) . . ?
C7 C8 C9 123.7(2) . . ?
C3 C8 C9 115.5(2) . . ?
O1 C9 C8 108.86(19) . . ?
O1 C9 C11 109.00(19) . . ?
C8 C9 C11 120.3(2) . . ?
O1 C9 C10 109.03(19) . . ?
C8 C9 C10 119.4(2) . . ?
C11 C9 C10 88.63(18) . . ?
C9 C10 C12 87.41(18) . . ?
C9 C10 H10A 114.1 . . ?
C12 C10 H10A 114.1 . . ?
C9 C10 H10B 114.1 . . ?
C12 C10 H10B 114.1 . . ?
H10A C10 H10B 111.3 . . ?
C12 C11 C9 87.80(17) . . ?
C12 C11 H11A 114.0 . . ?
C9 C11 H11A 114.0 . . ?
C12 C11 H11B 114.0 . . ?
C9 C11 H11B 114.0 . . ?
H11A C11 H11B 111.2 . . ?
C11 C12 C10 88.92(17) . . ?
C11 C12 S1 116.45(16) . . ?
C10 C12 S1 117.24(16) . . ?
C11 C12 H12 110.8 . . ?
C10 C12 H12 110.8 . . ?
S1 C12 H12 110.8 . . ?
C14 C13 C15 121.5(2) . . ?
C14 C13 S1 118.74(18) . . ?
C15 C13 S1 119.73(18) . . ?
C16 C14 C13 119.2(2) . . ?
C16 C14 H14 120.4 . . ?
C13 C14 H14 120.4 . . ?
C17 C15 C13 118.5(2) . . ?
C17 C15 H15 120.8 . . ?
C13 C15 H15 120.8 . . ?
C14 C16 C18 120.0(2) . . ?
C14 C16 H16 120.0 . . ?
C18 C16 H16 120.0 . . ?
C18 C17 C15 120.4(3) . . ?
C18 C17 H17 119.8 . . ?
C15 C17 H17 119.8 . . ?
C17 C18 C16 120.4(2) . . ?
C17 C18 H18 119.8 . . ?
C16 C18 H18 119.8 . . ?

loop_
_geom_bond_atom_site_label_1
_geom_bond_atom_site_label_2
_geom_bond_distance
_geom_bond_site_symmetry_2
_geom_bond_publ_flag
S1 O3 1.4414(19) . ?
S1 O2 1.4413(18) . ?
S1 C13 1.762(2) . ?
S1 C12 1.767(2) . ?
Si1 O1 1.6662(17) . ?
Si1 C1 1.840(3) . ?
Si1 C2 1.846(3) . ?
Si1 C3 1.862(3) . ?
O1 C9 1.432(3) . ?
C1 H1A 0.9800 . ?
C1 H1B 0.9800 . ?
C1 H1C 0.9800 . ?
C2 H2A 0.9800 . ?
C2 H2B 0.9800 . ?
C2 H2C 0.9800 . ?
C3 C4 1.399(3) . ?
C3 C8 1.403(3) . ?
C4 C5 1.387(4) . ?
C4 H4 0.9500 . ?
C5 C6 1.381(4) . ?
C5 H5 0.9500 . ?
C6 C7 1.385(4) . ?
C6 H6 0.9500 . ?
C7 C8 1.393(3) . ?
C7 H7 0.9500 . ?
C8 C9 1.506(3) . ?
C9 C11 1.549(3) . ?
C9 C10 1.549(3) . ?
C10 C12 1.550(3) . ?
C10 H10A 0.9900 . ?
C10 H10B 0.9900 . ?
C11 C12 1.539(3) . ?
C11 H11A 0.9900 . ?
C11 H11B 0.9900 . ?
C12 H12 1.0000 . ?
C13 C14 1.387(3) . ?
C13 C15 1.387(3) . ?
C14 C16 1.368(3) . ?
C14 H14 0.9500 . ?
C15 C17 1.380(3) . ?
C15 H15 0.9500 . ?
C16 C18 1.388(4) . ?
C16 H16 0.9500 . ?
C17 C18 1.377(4) . ?
C17 H17 0.9500 . ?
C18 H18 0.9500 . ?

loop_
_geom_torsion_atom_site_label_1
_geom_torsion_atom_site_label_2
_geom_torsion_atom_site_label_3
_geom_torsion_atom_site_label_4
_geom_torsion
_geom_torsion_site_symmetry_1
_geom_torsion_site_symmetry_2
_geom_torsion_site_symmetry_3
_geom_torsion_site_symmetry_4
_geom_torsion_publ_flag
C1 Si1 O1 C9 123.06(17) . . . . ?
C2 Si1 O1 C9 -113.51(17) . . . . ?
C3 Si1 O1 C9 3.92(17) . . . . ?
O1 Si1 C3 C4 174.2(3) . . . . ?
C1 Si1 C3 C4 59.5(3) . . . . ?
C2 Si1 C3 C4 -72.1(3) . . . . ?
O1 Si1 C3 C8 -3.19(18) . . . . ?
C1 Si1 C3 C8 -117.87(18) . . . . ?
C2 Si1 C3 C8 110.52(18) . . . . ?
C8 C3 C4 C5 -0.7(4) . . . . ?
Si1 C3 C4 C5 -177.9(2) . . . . ?
C3 C4 C5 C6 -0.5(4) . . . . ?
C4 C5 C6 C7 1.0(4) . . . . ?
C5 C6 C7 C8 -0.1(4) . . . . ?
C6 C7 C8 C3 -1.2(4) . . . . ?
C6 C7 C8 C9 176.3(2) . . . . ?
C4 C3 C8 C7 1.6(4) . . . . ?
Si1 C3 C8 C7 179.48(19) . . . . ?
C4 C3 C8 C9 -176.1(2) . . . . ?
Si1 C3 C8 C9 1.8(2) . . . . ?
Si1 O1 C9 C8 -3.4(2) . . . . ?
Si1 O1 C9 C11 129.50(17) . . . . ?
Si1 O1 C9 C10 -135.22(16) . . . . ?
C7 C8 C9 O1 -176.8(2) . . . . ?
C3 C8 C9 O1 0.8(3) . . . . ?
C7 C8 C9 C11 56.5(3) . . . . ?
C3 C8 C9 C11 -125.9(2) . . . . ?
C7 C8 C9 C10 -50.8(3) . . . . ?
C3 C8 C9 C10 126.8(2) . . . . ?
O1 C9 C10 C12 -89.6(2) . . . . ?
C8 C9 C10 C12 144.5(2) . . . . ?
C11 C9 C10 C12 20.05(18) . . . . ?
O1 C9 C11 C12 89.5(2) . . . . ?
C8 C9 C11 C12 -143.9(2) . . . . ?
C10 C9 C11 C12 -20.19(18) . . . . ?
C9 C11 C12 C10 20.17(18) . . . . ?
C9 C11 C12 S1 140.31(17) . . . . ?
C9 C10 C12 C11 -20.18(18) . . . . ?
C9 C10 C12 S1 -139.61(17) . . . . ?
O3 S1 C12 C11 -179.26(17) . . . . ?
O2 S1 C12 C11 -49.3(2) . . . . ?
C13 S1 C12 C11 65.20(19) . . . . ?
O3 S1 C12 C10 -75.8(2) . . . . ?
O2 S1 C12 C10 54.2(2) . . . . ?
C13 S1 C12 C10 168.64(18) . . . . ?
O3 S1 C13 C14 -37.6(2) . . . . ?
O2 S1 C13 C14 -167.89(19) . . . . ?
C12 S1 C13 C14 77.5(2) . . . . ?
O3 S1 C13 C15 144.1(2) . . . . ?
O2 S1 C13 C15 13.8(2) . . . . ?
C12 S1 C13 C15 -100.9(2) . . . . ?
C15 C13 C14 C16 0.5(4) . . . . ?
S1 C13 C14 C16 -177.77(19) . . . . ?
C14 C13 C15 C17 -0.5(4) . . . . ?
S1 C13 C15 C17 177.8(2) . . . . ?
C13 C14 C16 C18 -0.5(4) . . . . ?
C13 C15 C17 C18 0.4(4) . . . . ?
C15 C17 C18 C16 -0.4(4) . . . . ?
C14 C16 C18 C17 0.5(4) . . . . ?
